data_4347560
loop_
_publ_author_name
'Schl\"afer, J'
'Graf, D.'
'Fornalczyk, G.'
'Mettenb\"orger, A'
'Mathur, S.'

_publ_section_title
;
 Fluorinated Cerium(IV) Enaminolates: Alternative Precursors for Chemical
 Vapor Deposition of CeO2 Thin Films.
;
_journal_issue 11
_journal_name_full 'Inorganic chemistry'
_journal_page_first 5422
_journal_page_last 5429
_journal_paper_doi 10.1021/acs.inorgchem.6b00348
_journal_volume 55
_journal_year 2016
_chemical_formula_moiety 'C24 H16 Ce F20 N4 O4'
_chemical_formula_sum 'C24 H16 Ce F20 N4 O4'
_chemical_formula_weight 944.53
_space_group_IT_number 14
_space_group_name_Hall '-P 2ybc'
_space_group_name_H-M_alt 'P 1 21/c 1'
_symmetry_cell_setting monoclinic
_symmetry_space_group_name_Hall '-P 2ybc'
_symmetry_space_group_name_H-M 'P 1 21/c 1'
_atom_sites_solution_hydrogens geom
_atom_sites_solution_primary direct
_atom_sites_solution_secondary difmap
_audit_creation_method SHELXL-97
_cell_angle_alpha 90.000(5)
_cell_angle_beta 91.656(5)
_cell_angle_gamma 90.000(5)
_cell_formula_units_Z 4
_cell_length_a 15.814(5)
_cell_length_b 10.652(5)
_cell_length_c 19.012(5)
_cell_measurement_temperature 293(2)
_cell_measurement_theta_max 26.79
_cell_measurement_theta_min 2.14
_cell_volume 3201(2)
_computing_cell_refinement 'X-Area (Stoe & Cie, 2001)'
_computing_data_collection 'X-Area (Stoe & Cie, 2001)'
_computing_data_reduction 'X-Area (Stoe & Cie, 2001)'
_computing_structure_refinement 'SHELXL-97 (Sheldrick, 1997)'
_computing_structure_solution 'SHELXS-97 (Sheldrick, 1990)'
_diffrn_ambient_temperature 293(2)
_diffrn_detector_area_resol_mean 'not measured'
_diffrn_measured_fraction_theta_full 0.992
_diffrn_measured_fraction_theta_max 0.992
_diffrn_measurement_device_type 'IPDS II (Stoe & Cie)'
_diffrn_measurement_method '\w and \f scans'
_diffrn_radiation_monochromator graphite
_diffrn_radiation_source 'fine-focus sealed tube'
_diffrn_radiation_type MoK\a
_diffrn_radiation_wavelength 0.71073
_diffrn_reflns_av_R_equivalents 0.0583
_diffrn_reflns_av_sigmaI/netI 0.0317
_diffrn_reflns_limit_h_max 19
_diffrn_reflns_limit_h_min -19
_diffrn_reflns_limit_k_max 13
_diffrn_reflns_limit_k_min -13
_diffrn_reflns_limit_l_max 23
_diffrn_reflns_limit_l_min -24
_diffrn_reflns_number 33876
_diffrn_reflns_theta_full 26.79
_diffrn_reflns_theta_max 26.79
_diffrn_reflns_theta_min 2.14
_diffrn_standards_decay_% 'not measured'
_diffrn_standards_interval_count 'not measured'
_diffrn_standards_interval_time 'not measured'
_diffrn_standards_number 'not measured'
_exptl_absorpt_coefficient_mu 1.577
_exptl_absorpt_correction_T_max 0.8811
_exptl_absorpt_correction_T_min 0.6935
_exptl_absorpt_correction_type numerical
_exptl_absorpt_process_details
;
The absorption correction (X-RED; Stoe & Cie, 2001)
was preformed after optimizing the crystal shape
using X-SHAPE (Stoe & Cie, 1999).
;
_exptl_crystal_colour red
_exptl_crystal_density_diffrn 1.960
_exptl_crystal_density_meas ?
_exptl_crystal_density_method 'not measured'
_exptl_crystal_description prism
_exptl_crystal_F_000 1832
_exptl_crystal_size_max 0.3
_exptl_crystal_size_mid 0.2
_exptl_crystal_size_min 0.2
_refine_diff_density_max 0.808
_refine_diff_density_min -1.410
_refine_diff_density_rms 0.102
_refine_ls_extinction_method none
_refine_ls_goodness_of_fit_ref 1.046
_refine_ls_hydrogen_treatment constr
_refine_ls_matrix_type full
_refine_ls_number_parameters 478
_refine_ls_number_reflns 6782
_refine_ls_number_restraints 0
_refine_ls_restrained_S_all 1.046
_refine_ls_R_factor_all 0.0460
_refine_ls_R_factor_gt 0.0361
_refine_ls_shift/su_max 0.001
_refine_ls_shift/su_mean 0.000
_refine_ls_structure_factor_coef Fsqd
_refine_ls_weighting_details 'calc w=1/[\s^2^(Fo^2^)+(0.0586P)^2^+2.9626P] where P=(Fo^2^+2Fc^2^)/3'
_refine_ls_weighting_scheme calc
_refine_ls_wR_factor_gt 0.0913
_refine_ls_wR_factor_ref 0.1014
_reflns_number_gt 5605
_reflns_number_total 6782
_reflns_threshold_expression >2sigma(I)
_cod_data_source_file ic6b00348_si_002.cif
_cod_data_source_block 3b
_cod_depositor_comments
;
The following automatic conversions were performed:

data item '_exptl_crystal_density_meas' value 'not measured' was
changed to '?' -- the value is perceived as not measured.

Automatic conversion script
Id: cif_fix_values 6909 2019-04-08 15:41:33Z antanas 
;
_cod_original_sg_symbol_H-M 'P 21/c'
_cod_database_code 4347560

loop_
_symmetry_equiv_pos_as_xyz
'x, y, z'
'-x, y+1/2, -z+1/2'
'-x, -y, -z'
'x, -y-1/2, z-1/2'

loop_
_atom_site_label
_atom_site_type_symbol
_atom_site_fract_x
_atom_site_fract_y
_atom_site_fract_z
_atom_site_U_iso_or_equiv
_atom_site_adp_type
_atom_site_occupancy
_atom_site_symmetry_multiplicity
_atom_site_calc_flag
_atom_site_refinement_flags
Ce Ce 0.255470(12) 0.011561(17) 0.380131(9) 0.03100(8) Uani 1 1 d .
F10 F 0.47766(17) 0.3024(3) 0.55424(14) 0.0594(7) Uani 1 1 d .
O2 O 0.34969(18) 0.1453(2) 0.42872(13) 0.0413(6) Uani 1 1 d .
F4 F 0.02406(19) 0.0064(3) 0.20244(15) 0.0659(8) Uani 1 1 d .
F6 F 0.3957(2) 0.5017(2) 0.5217(2) 0.0752(10) Uani 1 1 d .
F8 F 0.3168(2) 0.4121(3) 0.44309(15) 0.0667(8) Uani 1 1 d .
N3 N 0.1798(2) 0.2200(3) 0.36391(16) 0.0391(7) Uani 1 1 d .
O1 O 0.15624(17) -0.0301(2) 0.29644(13) 0.0395(6) Uani 1 1 d .
F9 F 0.47453(17) 0.3228(3) 0.44065(14) 0.0607(7) Uani 1 1 d .
F3 F 0.0901(2) -0.0576(3) 0.07775(14) 0.0732(8) Uani 1 1 d .
O4 O 0.34330(19) -0.1130(3) 0.32209(14) 0.0459(7) Uani 1 1 d .
N4 N 0.3092(2) 0.1324(3) 0.27577(16) 0.0390(7) Uani 1 1 d .
F2 F 0.1772(2) 0.0307(4) 0.14947(16) 0.0800(10) Uani 1 1 d .
O3 O 0.17824(18) 0.0472(3) 0.47478(14) 0.0432(6) Uani 1 1 d .
N2 N 0.3360(2) -0.1013(3) 0.47859(16) 0.0390(7) Uani 1 1 d .
F7 F 0.30577(19) 0.3620(3) 0.55155(16) 0.0697(8) Uani 1 1 d .
F20 F 0.4682(2) -0.2492(3) 0.19321(16) 0.0824(10) Uani 1 1 d .
F5 F 0.0230(2) -0.1925(3) 0.17704(18) 0.0835(10) Uani 1 1 d .
F14 F 0.2073(2) 0.0685(5) 0.61643(15) 0.1036(14) Uani 1 1 d .
N1 N 0.1943(2) -0.2039(3) 0.40400(16) 0.0381(7) Uani 1 1 d .
F13 F 0.0638(3) 0.0037(3) 0.67197(18) 0.0952(13) Uani 1 1 d .
F16 F 0.3218(3) -0.3804(3) 0.3024(2) 0.1180(16) Uani 1 1 d .
F19 F 0.4751(2) -0.2736(4) 0.30576(16) 0.0865(11) Uani 1 1 d .
F11 F 0.0793(3) -0.0898(3) 0.5728(2) 0.1079(15) Uani 1 1 d .
F18 F 0.4018(3) -0.4621(3) 0.2265(2) 0.0918(11) Uani 1 1 d .
F12 F -0.0073(2) 0.0587(5) 0.5780(2) 0.1008(12) Uani 1 1 d .
F15 F 0.1145(3) 0.2173(3) 0.62172(16) 0.0974(13) Uani 1 1 d .
C2 C 0.0734(3) -0.0963(4) 0.1985(2) 0.0447(9) Uani 1 1 d .
C10 C 0.3929(2) 0.1594(4) 0.48716(19) 0.0383(8) Uani 1 1 d .
F1 F 0.1861(2) -0.1655(4) 0.13239(16) 0.0977(13) Uani 1 1 d .
F17 F 0.3049(3) -0.3358(4) 0.1929(3) 0.1122(15) Uani 1 1 d .
C6 C 0.2237(3) -0.2568(4) 0.4714(2) 0.0464(9) Uani 1 1 d .
H6A H 0.2115 -0.3460 0.4726 0.056 Uiso 1 1 calc R
H6B H 0.1944 -0.2169 0.5095 0.056 Uiso 1 1 calc R
C9 C 0.4096(3) 0.0716(4) 0.5363(2) 0.0466(9) Uani 1 1 d .
H9 H 0.4397 0.0950 0.5770 0.056 Uiso 1 1 calc R
C5 C 0.1470(3) -0.2738(4) 0.3640(2) 0.0462(9) Uani 1 1 d .
H5 H 0.1358 -0.3542 0.3803 0.055 Uiso 1 1 calc R
C23 C 0.4217(3) -0.2478(5) 0.2512(2) 0.0544(11) Uani 1 1 d .
C22 C 0.3807(3) -0.1205(4) 0.2627(2) 0.0436(9) Uani 1 1 d .
C3 C 0.1163(2) -0.1247(4) 0.2694(2) 0.0386(8) Uani 1 1 d .
C18 C 0.1903(3) 0.2739(4) 0.2935(2) 0.0502(10) Uani 1 1 d .
H18A H 0.1726 0.3611 0.2931 0.060 Uiso 1 1 calc R
H18B H 0.1555 0.2285 0.2592 0.060 Uiso 1 1 calc R
C16 C 0.1259(3) 0.2529(4) 0.4802(2) 0.0496(10) Uani 1 1 d .
H16 H 0.1004 0.3117 0.5088 0.060 Uiso 1 1 calc R
C17 C 0.1409(3) 0.2868(4) 0.4089(2) 0.0459(9) Uani 1 1 d .
H17 H 0.1206 0.3644 0.3937 0.055 Uiso 1 1 calc R
C19 C 0.2827(3) 0.2643(4) 0.2749(2) 0.0513(10) Uani 1 1 d .
H19A H 0.2906 0.2996 0.2285 0.062 Uiso 1 1 calc R
H19B H 0.3171 0.3118 0.3085 0.062 Uiso 1 1 calc R
C11 C 0.4274(3) 0.2916(4) 0.4962(2) 0.0423(9) Uani 1 1 d .
C7 C 0.3181(3) -0.2359(4) 0.4809(2) 0.0465(9) Uani 1 1 d .
H7A H 0.3377 -0.2702 0.5257 0.056 Uiso 1 1 calc R
H7B H 0.3477 -0.2785 0.4438 0.056 Uiso 1 1 calc R
C8 C 0.3833(3) -0.0560(4) 0.5288(2) 0.0470(9) Uani 1 1 d .
H8 H 0.4019 -0.1118 0.5635 0.056 Uiso 1 1 calc R
C20 C 0.3520(3) 0.0941(4) 0.2236(2) 0.0488(10) Uani 1 1 d .
H20 H 0.3623 0.1524 0.1885 0.059 Uiso 1 1 calc R
C21 C 0.3855(3) -0.0287(5) 0.2142(2) 0.0505(10) Uani 1 1 d .
H21 H 0.4121 -0.0464 0.1724 0.061 Uiso 1 1 calc R
C4 C 0.1103(3) -0.2405(4) 0.2974(2) 0.0481(9) Uani 1 1 d .
H4 H 0.0807 -0.3016 0.2719 0.058 Uiso 1 1 calc R
C15 C 0.1466(3) 0.1409(4) 0.5082(2) 0.0448(9) Uani 1 1 d .
C14 C 0.1340(3) 0.1143(5) 0.5863(2) 0.0560(11) Uani 1 1 d .
C1 C 0.1328(3) -0.0714(5) 0.1390(2) 0.0532(11) Uani 1 1 d .
C12 C 0.3599(3) 0.3935(4) 0.5026(2) 0.0506(10) Uani 1 1 d .
C13 C 0.0662(4) 0.0178(6) 0.6019(3) 0.0731(16) Uani 1 1 d .
C24 C 0.3617(4) -0.3577(5) 0.2438(3) 0.0709(14) Uani 1 1 d .

loop_
_atom_site_aniso_label
_atom_site_aniso_U_11
_atom_site_aniso_U_22
_atom_site_aniso_U_33
_atom_site_aniso_U_23
_atom_site_aniso_U_13
_atom_site_aniso_U_12
Ce 0.03624(12) 0.02978(12) 0.02712(12) 0.00209(7) 0.00367(8) 0.00031(7)
F10 0.0555(15) 0.0632(16) 0.0581(15) -0.0097(12) -0.0237(12) -0.0024(12)
O2 0.0491(16) 0.0387(14) 0.0356(13) 0.0025(10) -0.0067(12) -0.0056(11)
F4 0.0590(17) 0.086(2) 0.0528(16) -0.0019(13) 0.0003(13) 0.0322(14)
F6 0.079(2) 0.0424(15) 0.103(3) -0.0180(14) -0.0231(19) -0.0045(13)
F8 0.0750(19) 0.0515(15) 0.0718(18) -0.0005(13) -0.0301(15) 0.0074(13)
N3 0.0434(18) 0.0345(15) 0.0391(16) 0.0016(12) -0.0059(14) -0.0002(13)
O1 0.0436(14) 0.0383(13) 0.0361(13) 0.0002(10) -0.0060(11) -0.0069(11)
F9 0.0557(15) 0.0673(17) 0.0600(15) -0.0096(13) 0.0148(12) -0.0214(13)
F3 0.077(2) 0.103(2) 0.0383(13) -0.0064(15) -0.0131(13) 0.0086(18)
O4 0.0538(17) 0.0501(16) 0.0345(13) 0.0017(11) 0.0147(12) 0.0106(13)
N4 0.0390(17) 0.0464(17) 0.0313(15) 0.0047(12) -0.0026(13) -0.0106(14)
F2 0.073(2) 0.117(3) 0.0506(16) 0.0151(16) 0.0011(15) -0.0380(19)
O3 0.0511(16) 0.0410(14) 0.0384(13) 0.0017(11) 0.0160(12) 0.0074(12)
N2 0.0460(18) 0.0366(16) 0.0346(15) 0.0023(12) 0.0036(14) 0.0094(13)
F7 0.0622(17) 0.0723(19) 0.0755(19) -0.0194(15) 0.0157(15) 0.0088(14)
F20 0.082(2) 0.102(2) 0.0650(18) -0.0109(17) 0.0397(17) 0.0204(18)
F5 0.078(2) 0.082(2) 0.088(2) 0.0032(17) -0.0370(18) -0.0359(17)
F14 0.0548(18) 0.213(5) 0.0429(16) 0.019(2) -0.0055(13) 0.018(2)
N1 0.0439(18) 0.0349(16) 0.0361(16) 0.0036(12) 0.0107(14) 0.0018(13)
F13 0.127(3) 0.110(3) 0.0508(18) 0.0155(16) 0.039(2) 0.023(2)
F16 0.146(4) 0.067(2) 0.146(4) -0.005(2) 0.092(3) 0.004(2)
F19 0.079(2) 0.111(3) 0.0679(19) -0.0206(18) -0.0179(16) 0.053(2)
F11 0.168(4) 0.071(2) 0.089(2) -0.0073(18) 0.065(3) -0.024(2)
F18 0.111(3) 0.068(2) 0.097(3) -0.0145(18) 0.027(2) 0.033(2)
F12 0.059(2) 0.157(4) 0.088(2) 0.012(3) 0.0126(18) -0.003(2)
F15 0.162(4) 0.073(2) 0.0591(18) -0.0259(16) 0.034(2) -0.009(2)
C2 0.037(2) 0.050(2) 0.047(2) -0.0057(17) -0.0041(17) -0.0053(17)
C10 0.0335(18) 0.046(2) 0.0351(18) -0.0045(15) -0.0036(15) 0.0051(15)
F1 0.104(3) 0.137(3) 0.0526(17) -0.0137(18) 0.0092(17) 0.067(2)
F17 0.093(3) 0.079(2) 0.161(4) -0.036(3) -0.043(3) 0.012(2)
C6 0.064(3) 0.036(2) 0.040(2) 0.0085(15) 0.0108(19) 0.0043(18)
C9 0.053(2) 0.051(2) 0.0350(19) -0.0005(16) -0.0073(17) 0.0086(19)
C5 0.053(2) 0.0325(18) 0.054(2) 0.0056(16) 0.0124(19) -0.0052(17)
C23 0.049(2) 0.079(3) 0.036(2) -0.004(2) 0.0119(18) 0.021(2)
C22 0.039(2) 0.058(2) 0.0341(18) -0.0043(16) 0.0051(16) 0.0015(17)
C3 0.0329(18) 0.043(2) 0.0402(19) -0.0046(15) 0.0034(15) -0.0042(15)
C18 0.067(3) 0.039(2) 0.044(2) 0.0092(17) -0.009(2) 0.0016(19)
C16 0.052(2) 0.042(2) 0.055(2) -0.0108(18) 0.0081(19) 0.0071(18)
C17 0.048(2) 0.0316(18) 0.058(2) -0.0021(16) -0.0083(19) 0.0028(16)
C19 0.071(3) 0.041(2) 0.042(2) 0.0117(17) 0.002(2) -0.013(2)
C11 0.041(2) 0.049(2) 0.0365(19) -0.0053(16) -0.0045(16) -0.0020(16)
C7 0.062(3) 0.0360(19) 0.042(2) 0.0054(16) 0.0028(19) 0.0125(18)
C8 0.057(3) 0.045(2) 0.039(2) 0.0059(17) 0.0024(18) 0.0153(19)
C20 0.045(2) 0.063(3) 0.039(2) 0.0097(18) 0.0018(17) -0.0159(19)
C21 0.046(2) 0.072(3) 0.034(2) -0.0007(19) 0.0112(17) -0.005(2)
C4 0.047(2) 0.043(2) 0.054(2) -0.0033(18) 0.0009(19) -0.0133(18)
C15 0.043(2) 0.047(2) 0.045(2) -0.0060(17) 0.0073(17) -0.0004(17)
C14 0.059(3) 0.066(3) 0.043(2) -0.012(2) 0.008(2) 0.005(2)
C1 0.055(3) 0.069(3) 0.036(2) -0.0073(19) -0.0020(18) 0.009(2)
C12 0.052(2) 0.044(2) 0.055(2) -0.0076(18) -0.008(2) -0.0007(18)
C13 0.084(4) 0.076(4) 0.061(3) 0.004(3) 0.032(3) 0.016(3)
C24 0.073(4) 0.059(3) 0.081(4) -0.009(3) 0.014(3) 0.018(3)

loop_
_atom_type_symbol
_atom_type_description
_atom_type_scat_dispersion_real
_atom_type_scat_dispersion_imag
_atom_type_scat_source
C C 0.0033 0.0016 'International Tables Vol C Tables 4.2.6.8 and 6.1.1.4'
H H 0.0000 0.0000 'International Tables Vol C Tables 4.2.6.8 and 6.1.1.4'
N N 0.0061 0.0033 'International Tables Vol C Tables 4.2.6.8 and 6.1.1.4'
O O 0.0106 0.0060 'International Tables Vol C Tables 4.2.6.8 and 6.1.1.4'
F F 0.0171 0.0103 'International Tables Vol C Tables 4.2.6.8 and 6.1.1.4'
Ce Ce -0.2486 2.6331 'International Tables Vol C Tables 4.2.6.8 and 6.1.1.4'

loop_
_geom_angle_atom_site_label_1
_geom_angle_atom_site_label_2
_geom_angle_atom_site_label_3
_geom_angle
O4 Ce O3 149.29(10)
O4 Ce O2 99.53(11)
O3 Ce O2 86.13(11)
O4 Ce O1 87.97(11)
O3 Ce O1 102.52(11)
O2 Ce O1 149.29(9)
O4 Ce N4 71.78(11)
O3 Ce N4 138.38(10)
O2 Ce N4 76.45(10)
O1 Ce N4 77.80(10)
O4 Ce N1 78.28(10)
O3 Ce N1 77.86(10)
O2 Ce N1 138.92(10)
O1 Ce N1 71.70(10)
N4 Ce N1 137.59(10)
O4 Ce N2 77.12(10)
O3 Ce N2 76.17(10)
O2 Ce N2 71.53(10)
O1 Ce N2 139.02(10)
N4 Ce N2 130.26(11)
N1 Ce N2 68.00(11)
O4 Ce N3 139.22(10)
O3 Ce N3 71.49(10)
O2 Ce N3 78.43(10)
O1 Ce N3 76.65(10)
N4 Ce N3 68.15(11)
N1 Ce N3 129.24(11)
N2 Ce N3 136.85(10)
C10 O2 Ce 139.0(2)
C17 N3 C18 117.3(3)
C17 N3 Ce 129.6(3)
C18 N3 Ce 112.8(2)
C3 O1 Ce 139.6(3)
C22 O4 Ce 140.8(3)
C20 N4 C19 116.9(3)
C20 N4 Ce 129.8(3)
C19 N4 Ce 113.2(2)
C15 O3 Ce 139.1(3)
C8 N2 C7 117.0(3)
C8 N2 Ce 129.6(3)
C7 N2 Ce 113.1(2)
C5 N1 C6 117.3(3)
C5 N1 Ce 129.5(3)
C6 N1 Ce 113.1(2)
F4 C2 F5 107.1(4)
F4 C2 C1 105.8(4)
F5 C2 C1 106.2(4)
F4 C2 C3 110.9(3)
F5 C2 C3 111.1(4)
C1 C2 C3 115.2(3)
O2 C10 C9 127.2(4)
O2 C10 C11 112.5(3)
C9 C10 C11 120.3(3)
N1 C6 C7 109.6(3)
N1 C6 H6A 109.8
C7 C6 H6A 109.8
N1 C6 H6B 109.8
C7 C6 H6B 109.8
H6A C6 H6B 108.2
C10 C9 C8 122.8(4)
C10 C9 H9 118.6
C8 C9 H9 118.6
N1 C5 C4 126.6(4)
N1 C5 H5 116.7
C4 C5 H5 116.7
F20 C23 F19 106.6(4)
F20 C23 C24 105.8(4)
F19 C23 C24 107.0(4)
F20 C23 C22 111.9(4)
F19 C23 C22 109.3(4)
C24 C23 C22 115.7(4)
O4 C22 C21 126.1(4)
O4 C22 C23 112.9(4)
C21 C22 C23 121.1(4)
O1 C3 C4 126.7(4)
O1 C3 C2 113.5(3)
C4 C3 C2 119.8(4)
N3 C18 C19 108.7(3)
N3 C18 H18A 109.9
C19 C18 H18A 109.9
N3 C18 H18B 109.9
C19 C18 H18B 109.9
H18A C18 H18B 108.3
C15 C16 C17 123.8(4)
C15 C16 H16 118.1
C17 C16 H16 118.1
N3 C17 C16 126.0(4)
N3 C17 H17 117.0
C16 C17 H17 117.0
N4 C19 C18 109.8(3)
N4 C19 H19A 109.7
C18 C19 H19A 109.7
N4 C19 H19B 109.7
C18 C19 H19B 109.7
H19A C19 H19B 108.2
F10 C11 F9 107.1(3)
F10 C11 C10 112.0(3)
F9 C11 C10 110.1(3)
F10 C11 C12 105.7(3)
F9 C11 C12 106.8(3)
C10 C11 C12 114.7(3)
N2 C7 C6 109.4(3)
N2 C7 H7A 109.8
C6 C7 H7A 109.8
N2 C7 H7B 109.8
C6 C7 H7B 109.8
H7A C7 H7B 108.2
N2 C8 C9 126.3(4)
N2 C8 H8 116.9
C9 C8 H8 116.9
N4 C20 C21 126.5(4)
N4 C20 H20 116.7
C21 C20 H20 116.7
C22 C21 C20 123.5(4)
C22 C21 H21 118.2
C20 C21 H21 118.2
C3 C4 C5 123.2(4)
C3 C4 H4 118.4
C5 C4 H4 118.4
O3 C15 C16 125.7(4)
O3 C15 C14 113.5(4)
C16 C15 C14 120.8(4)
F15 C14 F14 106.7(4)
F15 C14 C13 106.5(4)
F14 C14 C13 105.7(5)
F15 C14 C15 112.2(4)
F14 C14 C15 109.9(4)
C13 C14 C15 115.3(4)
F2 C1 F1 107.7(4)
F2 C1 F3 107.2(4)
F1 C1 F3 108.0(4)
F2 C1 C2 111.9(3)
F1 C1 C2 110.5(4)
F3 C1 C2 111.2(4)
F8 C12 F7 108.2(4)
F8 C12 F6 108.0(4)
F7 C12 F6 107.8(4)
F8 C12 C11 112.5(4)
F7 C12 C11 110.0(4)
F6 C12 C11 110.1(4)
F11 C13 F12 107.4(6)
F11 C13 F13 109.6(5)
F12 C13 F13 109.4(5)
F11 C13 C14 113.1(5)
F12 C13 C14 109.3(5)
F13 C13 C14 108.1(5)
F16 C24 F17 108.6(5)
F16 C24 F18 107.3(5)
F17 C24 F18 106.7(5)
F16 C24 C23 112.2(5)
F17 C24 C23 110.1(5)
F18 C24 C23 111.7(5)

loop_
_geom_bond_atom_site_label_1
_geom_bond_atom_site_label_2
_geom_bond_distance
Ce O4 2.235(3)
Ce O3 2.236(2)
Ce O2 2.241(3)
Ce O1 2.246(3)
Ce N4 2.532(3)
Ce N1 2.537(3)
Ce N2 2.537(3)
Ce N3 2.537(3)
F10 C11 1.347(4)
O2 C10 1.296(4)
F4 C2 1.347(5)
F6 C12 1.332(5)
F8 C12 1.318(5)
N3 C17 1.283(5)
N3 C18 1.470(5)
O1 C3 1.289(5)
F9 C11 1.351(5)
F3 C1 1.337(5)
O4 C22 1.292(5)
N4 C20 1.283(5)
N4 C19 1.467(6)
F2 C1 1.307(6)
O3 C15 1.292(5)
N2 C8 1.289(5)
N2 C7 1.463(5)
F7 C12 1.326(6)
F20 C23 1.342(5)
F5 C2 1.354(5)
F14 C14 1.369(6)
N1 C5 1.287(5)
N1 C6 1.464(5)
F13 C13 1.342(7)
F16 C24 1.320(7)
F19 C23 1.347(5)
F11 C13 1.292(6)
F18 C24 1.326(6)
F12 C13 1.310(8)
F15 C14 1.328(5)
C2 C1 1.514(6)
C2 C3 1.522(6)
C10 C9 1.343(6)
C10 C11 1.518(5)
F1 C1 1.318(6)
F17 C24 1.322(7)
C6 C7 1.514(6)
C6 H6A 0.9700
C6 H6B 0.9700
C9 C8 1.428(6)
C9 H9 0.9300
C5 C4 1.423(6)
C5 H5 0.9300
C23 C24 1.511(8)
C23 C22 1.522(6)
C22 C21 1.347(6)
C3 C4 1.348(6)
C18 C19 1.518(7)
C18 H18A 0.9700
C18 H18B 0.9700
C16 C15 1.343(6)
C16 C17 1.430(6)
C16 H16 0.9300
C17 H17 0.9300
C19 H19A 0.9700
C19 H19B 0.9700
C11 C12 1.530(6)
C7 H7A 0.9700
C7 H7B 0.9700
C8 H8 0.9300
C20 C21 1.424(7)
C20 H20 0.9300
C21 H21 0.9300
C4 H4 0.9300
C15 C14 1.529(6)
C14 C13 1.521(8)
